data_7006271
loop_
_publ_author_name
'Shi, Weifeng'
'Shafaei-Fallah, Maryam'
'Rothenberger, Alexander'

_publ_section_title
;
 Novel P-Se anions and their copper complexes.
;
_journal_issue 38
_journal_name_full 'Dalton transactions (Cambridge, England : 2003)'
_journal_page_first 4255
_journal_page_last 4257
_journal_paper_doi 10.1039/b711549k
_journal_year 2007
_chemical_formula_sum 'C117.75 H112.5 Cl3.5 Cu6 P10 S2 Se8'
_chemical_formula_weight 3038.39
_chemical_name_systematic
;
?
;
_space_group_IT_number 14
_symmetry_cell_setting monoclinic
_symmetry_space_group_name_Hall '-P 2yn'
_symmetry_space_group_name_H-M 'P 1 21/n 1'
_atom_sites_solution_hydrogens geom
_atom_sites_solution_primary direct
_atom_sites_solution_secondary difmap
_audit_creation_method SHELXL-97
_cell_angle_alpha 90.00
_cell_angle_beta 105.149(2)
_cell_angle_gamma 90.00
_cell_formula_units_Z 4
_cell_length_a 18.2102(5)
_cell_length_b 25.3646(4)
_cell_length_c 27.6197(7)
_cell_measurement_reflns_used 90986
_cell_measurement_temperature 100(2)
_cell_measurement_theta_max 54.23
_cell_measurement_theta_min 2.82
_cell_volume 12314.1(5)
_computing_cell_refinement 'stoe x-area'
_computing_data_collection 'stoe x-area'
_computing_data_reduction 'stoe x-area'
_computing_molecular_graphics 'SHELXL-97 (Sheldrick, 1997)'
_computing_publication_material 'SHELXL-97 (Sheldrick, 1997)'
_computing_structure_refinement 'SHELXL-97 (Sheldrick, 1997)'
_computing_structure_solution 'SHELXS-97 (Sheldrick, 1990)'
_diffrn_ambient_temperature 100(2)
_diffrn_detector_area_resol_mean 6.67
_diffrn_measured_fraction_theta_full 0.998
_diffrn_measured_fraction_theta_max 0.991
_diffrn_measurement_device_type 'stoe ipds 2'
_diffrn_measurement_method rotation
_diffrn_radiation_monochromator graphite
_diffrn_radiation_source 'fine-focus sealed tube'
_diffrn_radiation_type MoK\a
_diffrn_radiation_wavelength 0.71073
_diffrn_reflns_av_R_equivalents 0.0850
_diffrn_reflns_av_sigmaI/netI 0.0719
_diffrn_reflns_limit_h_max 22
_diffrn_reflns_limit_h_min -23
_diffrn_reflns_limit_k_max 28
_diffrn_reflns_limit_k_min -32
_diffrn_reflns_limit_l_max 35
_diffrn_reflns_limit_l_min -35
_diffrn_reflns_number 84498
_diffrn_reflns_theta_full 25.00
_diffrn_reflns_theta_max 27.10
_diffrn_reflns_theta_min 1.41
_exptl_absorpt_coefficient_mu 3.668
_exptl_absorpt_correction_type none
_exptl_crystal_colour yellow
_exptl_crystal_density_diffrn 1.639
_exptl_crystal_density_method 'not measured'
_exptl_crystal_description block
_exptl_crystal_F_000 6026
_exptl_crystal_size_max 0.50
_exptl_crystal_size_mid 0.40
_exptl_crystal_size_min 0.40
_refine_diff_density_max 3.352
_refine_diff_density_min -1.769
_refine_diff_density_rms 0.143
_refine_ls_extinction_method none
_refine_ls_goodness_of_fit_ref 0.961
_refine_ls_hydrogen_treatment constr
_refine_ls_matrix_type full
_refine_ls_number_parameters 1043
_refine_ls_number_reflns 26923
_refine_ls_number_restraints 28
_refine_ls_restrained_S_all 0.961
_refine_ls_R_factor_all 0.0869
_refine_ls_R_factor_gt 0.0596
_refine_ls_shift/su_max 0.002
_refine_ls_shift/su_mean 0.000
_refine_ls_structure_factor_coef Fsqd
_refine_ls_weighting_details 'calc w=1/[\s^2^(Fo^2^)+(0.0999P)^2^+15.7504P] where P=(Fo^2^+2Fc^2^)/3'
_refine_ls_weighting_scheme calc
_refine_ls_wR_factor_gt 0.1525
_refine_ls_wR_factor_ref 0.1667
_reflns_number_gt 19059
_reflns_number_total 26923
_reflns_threshold_expression >2sigma(I)
_cod_data_source_file b711549k.txt
_cod_data_source_block 1
_cod_original_sg_symbol_H-M P2(1)/n
_cod_original_formula_sum 'C117.75 H112.50 Cl3.50 Cu6 P10 S2 Se8'
_cod_database_code 7006271

loop_
_symmetry_equiv_pos_as_xyz
'x, y, z'
'-x+1/2, y+1/2, -z+1/2'
'-x, -y, -z'
'x-1/2, -y-1/2, z-1/2'

loop_
_atom_site_label
_atom_site_type_symbol
_atom_site_fract_x
_atom_site_fract_y
_atom_site_fract_z
_atom_site_U_iso_or_equiv
_atom_site_adp_type
_atom_site_occupancy
_atom_site_symmetry_multiplicity
_atom_site_calc_flag
_atom_site_refinement_flags
_atom_site_disorder_assembly
_atom_site_disorder_group
Se1 Se -0.15846(3) 0.31444(3) 0.63278(2) 0.03232(14) Uani 1 1 d . . .
Se2 Se -0.05750(4) 0.17060(3) 0.64069(2) 0.03383(14) Uani 1 1 d . . .
Se3 Se 0.05376(3) 0.27208(3) 0.71976(2) 0.02884(13) Uani 1 1 d . . .
Se4 Se 0.01737(3) 0.28564(2) 0.57442(2) 0.02629(12) Uani 1 1 d . . .
Se5 Se 0.43003(3) 0.29367(3) 0.65617(2) 0.03119(14) Uani 1 1 d . A .
Se6 Se 0.35145(3) 0.41969(3) 0.71716(2) 0.02824(13) Uani 1 1 d . . .
Se7 Se 0.27192(3) 0.29045(2) 0.73223(2) 0.02750(13) Uani 1 1 d . . .
Se8 Se 0.22012(3) 0.35425(2) 0.59951(2) 0.02636(12) Uani 1 1 d . . .
Cu1 Cu -0.10183(4) 0.24681(3) 0.58622(3) 0.03017(16) Uani 1 1 d . . .
Cu2 Cu -0.08986(4) 0.25164(4) 0.69323(3) 0.03538(18) Uani 1 1 d . . .
Cu3 Cu 0.04871(4) 0.33958(3) 0.65231(3) 0.02789(15) Uani 1 1 d . . .
Cu4 Cu 0.22572(4) 0.26758(3) 0.64073(3) 0.02763(15) Uani 1 1 d . A .
Cu5 Cu 0.35613(4) 0.37975(3) 0.63622(3) 0.02772(15) Uani 1 1 d . . .
Cu6 Cu 0.40499(4) 0.31888(4) 0.73374(3) 0.03473(18) Uani 1 1 d . . .
S1 S -0.11075(11) 0.44527(9) 0.61117(8) 0.0492(4) Uani 1 1 d . . .
P1 P -0.06700(9) 0.37562(7) 0.65013(7) 0.0354(4) Uani 1 1 d . . .
P2 P 0.05453(8) 0.20310(6) 0.67251(5) 0.0268(3) Uani 1 1 d . . .
P3 P 0.10890(8) 0.23113(6) 0.61341(5) 0.0260(3) Uani 1 1 d . . .
P4 P 0.33717(10) 0.23442(7) 0.63144(7) 0.0367(4) Uani 1 1 d . . .
P5 P 0.25225(8) 0.37534(6) 0.72336(5) 0.0257(3) Uani 1 1 d . . .
P6 P 0.15788(8) 0.38312(6) 0.65335(5) 0.0265(3) Uani 1 1 d . . .
P7 P -0.20303(9) 0.21729(7) 0.52623(6) 0.0285(3) Uani 1 1 d . . .
P8 P -0.12424(10) 0.21832(8) 0.75905(6) 0.0392(4) Uani 1 1 d . . .
P9 P 0.41018(9) 0.43066(7) 0.58726(6) 0.0300(3) Uani 1 1 d . . .
P10 P 0.48251(10) 0.32872(8) 0.81029(6) 0.0354(4) Uani 1 1 d . . .
C1 C -0.0790(2) 0.40584(16) 0.71067(12) 0.057(2) Uani 1 1 d G . .
C2 C -0.1502(2) 0.4223(2) 0.71431(13) 0.076(3) Uani 1 1 d G . .
H2 H -0.1943 0.4143 0.6882 0.091 Uiso 1 1 calc R . .
C3 C -0.1568(3) 0.4506(3) 0.75610(14) 0.075(3) Uani 1 1 d G . .
H3 H -0.2054 0.4619 0.7586 0.090 Uiso 1 1 calc R . .
C4 C -0.0923(3) 0.4623(2) 0.79424(13) 0.093(4) Uani 1 1 d G . .
H4 H -0.0968 0.4816 0.8228 0.111 Uiso 1 1 calc R . .
C5 C -0.0211(3) 0.4458(2) 0.79059(12) 0.087(4) Uani 1 1 d G . .
H5 H 0.0230 0.4538 0.8167 0.104 Uiso 1 1 calc R . .
C6 C -0.0145(2) 0.4176(2) 0.74881(12) 0.058(2) Uani 1 1 d G . .
H6 H 0.0341 0.4063 0.7463 0.069 Uiso 1 1 calc R . .
C7 C -0.0991(3) 0.44034(19) 0.54678(12) 0.0517(19) Uani 1 1 d G . .
C8 C -0.1465(3) 0.3915(2) 0.52073(12) 0.068(3) Uani 1 1 d G . .
H8A H -0.1628 0.3973 0.4844 0.102 Uiso 1 1 calc R . .
H8B H -0.1912 0.3870 0.5338 0.102 Uiso 1 1 calc R . .
H8C H -0.1148 0.3597 0.5278 0.102 Uiso 1 1 calc R . .
C9 C -0.1450(4) 0.4895(2) 0.52135(14) 0.075(3) Uani 1 1 d G . .
H9A H -0.1318 0.5200 0.5437 0.112 Uiso 1 1 calc R . .
H9B H -0.1996 0.4823 0.5147 0.112 Uiso 1 1 calc R . .
H9C H -0.1323 0.4970 0.4897 0.112 Uiso 1 1 calc R . .
C10 C -0.0163(3) 0.4382(3) 0.54661(14) 0.065(2) Uani 1 1 d G . .
H10A H -0.0123 0.4365 0.5119 0.098 Uiso 1 1 calc R . .
H10B H 0.0075 0.4069 0.5650 0.098 Uiso 1 1 calc R . .
H10C H 0.0097 0.4699 0.5628 0.098 Uiso 1 1 calc R . .
C11 C 0.1133(2) 0.15050(15) 0.70697(15) 0.0281(12) Uani 1 1 d G . .
H11 H 0.0840 0.1781 0.6880 0.034 Uiso 1 1 calc R . .
C12 C 0.1712(3) 0.16223(14) 0.74947(19) 0.056(2) Uani 1 1 d G . .
H12 H 0.1815 0.1979 0.7596 0.067 Uiso 1 1 calc R . .
C13 C 0.2141(3) 0.12184(19) 0.7772(2) 0.099(5) Uani 1 1 d G . .
H13 H 0.2536 0.1299 0.8062 0.119 Uiso 1 1 calc R . .
C14 C 0.1990(3) 0.06971(17) 0.76239(19) 0.054(2) Uani 1 1 d G . .
H14 H 0.2282 0.0421 0.7813 0.065 Uiso 1 1 calc R . .
C15 C 0.1411(3) 0.05797(13) 0.71989(18) 0.0433(16) Uani 1 1 d G . .
H15 H 0.1307 0.0223 0.7098 0.052 Uiso 1 1 calc R . .
C16 C 0.0982(3) 0.09837(17) 0.69217(15) 0.056(2) Uani 1 1 d G . .
H16 H 0.0586 0.0903 0.6631 0.067 Uiso 1 1 calc R . .
C17 C 0.1015(2) 0.17177(14) 0.57437(14) 0.0301(12) Uani 1 1 d G . .
C18 C 0.1571(3) 0.13334(19) 0.59003(15) 0.051(2) Uani 1 1 d G . .
H18 H 0.1957 0.1379 0.6204 0.061 Uiso 1 1 calc R . .
C19 C 0.1561(3) 0.08822(18) 0.5613(2) 0.073(3) Uani 1 1 d G . .
H19 H 0.1941 0.0620 0.5720 0.087 Uiso 1 1 calc R . .
C20 C 0.0996(3) 0.08153(16) 0.51692(18) 0.054(2) Uani 1 1 d G . .
H20 H 0.0989 0.0507 0.4973 0.065 Uiso 1 1 calc R . .
C21 C 0.0440(2) 0.11995(18) 0.50126(13) 0.0380(15) Uani 1 1 d G . .
H21 H 0.0054 0.1154 0.4709 0.046 Uiso 1 1 calc R . .
C22 C 0.0450(2) 0.16507(15) 0.52998(14) 0.0340(13) Uani 1 1 d G . .
H22 H 0.0070 0.1913 0.5193 0.041 Uiso 1 1 calc R . .
C23 C 0.3873(4) 0.1799(3) 0.6793(3) 0.028(2) Uiso 0.50 1 d PG A 1
C24 C 0.4620(4) 0.1645(3) 0.6836(3) 0.037(3) Uiso 0.50 1 d PG A 1
H24 H 0.4928 0.1839 0.6670 0.044 Uiso 0.50 1 calc PR A 1
C25 C 0.4917(4) 0.1207(4) 0.7124(3) 0.044(3) Uiso 0.50 1 d PG A 1
H25 H 0.5428 0.1102 0.7153 0.053 Uiso 0.50 1 calc PR A 1
C26 C 0.4467(5) 0.0923(3) 0.7367(3) 0.043(3) Uiso 0.50 1 d PG A 1
H26 H 0.4670 0.0624 0.7564 0.052 Uiso 0.50 1 calc PR A 1
C27 C 0.3720(4) 0.1078(3) 0.7324(3) 0.037(3) Uiso 0.50 1 d PG A 1
H27 H 0.3412 0.0884 0.7490 0.044 Uiso 0.50 1 calc PR A 1
C28 C 0.3423(3) 0.1516(3) 0.7036(3) 0.024(2) Uiso 0.50 1 d PG A 1
H28 H 0.2913 0.1621 0.7007 0.029 Uiso 0.50 1 calc PR A 1
S2 S 0.35914(17) 0.18930(12) 0.57235(10) 0.0280(6) Uiso 0.50 1 d PD A 1
C29 C 0.3128(6) 0.2253(4) 0.5138(4) 0.028(2) Uiso 0.50 1 d PD A 1
C30 C 0.2283(7) 0.2257(6) 0.5048(5) 0.048(3) Uiso 0.50 1 d PD A 1
H30A H 0.2153 0.2313 0.5367 0.071 Uiso 0.50 1 calc PR A 1
H30B H 0.2075 0.1919 0.4904 0.071 Uiso 0.50 1 calc PR A 1
H30C H 0.2067 0.2542 0.4815 0.071 Uiso 0.50 1 calc PR A 1
C31 C 0.3368(9) 0.1971(6) 0.4705(4) 0.052(4) Uiso 0.50 1 d PD A 1
H31A H 0.3261 0.1593 0.4715 0.077 Uiso 0.50 1 calc PR A 1
H31B H 0.3913 0.2024 0.4744 0.077 Uiso 0.50 1 calc PR A 1
H31C H 0.3080 0.2118 0.4383 0.077 Uiso 0.50 1 calc PR A 1
C32 C 0.3424(8) 0.2818(5) 0.5180(5) 0.047(3) Uiso 0.50 1 d PD A 1
H32A H 0.3269 0.2988 0.4851 0.071 Uiso 0.50 1 calc PR A 1
H32B H 0.3980 0.2815 0.5298 0.071 Uiso 0.50 1 calc PR A 1
H32C H 0.3212 0.3013 0.5419 0.071 Uiso 0.50 1 calc PR A 1
C23A C 0.3169(10) 0.2180(7) 0.5652(5) 0.141(13) Uiso 0.50 1 d PG A 2
C24A C 0.3614(6) 0.2547(5) 0.5484(4) 0.029(2) Uiso 0.50 1 d PG A 2
H24A H 0.3950 0.2770 0.5718 0.034 Uiso 0.50 1 calc PR A 2
C25A C 0.3567(11) 0.2588(7) 0.4975(5) 0.19(2) Uiso 0.50 1 d PG A 2
H25A H 0.3871 0.2839 0.4861 0.230 Uiso 0.50 1 calc PR A 2
C26A C 0.3076(14) 0.2262(10) 0.4634(4) 0.124(11) Uiso 0.50 1 d PG A 2
H26A H 0.3044 0.2290 0.4286 0.149 Uiso 0.50 1 calc PR A 2
C27A C 0.2631(11) 0.1895(8) 0.4801(7) 0.126(11) Uiso 0.50 1 d PG A 2
H27A H 0.2296 0.1673 0.4568 0.151 Uiso 0.50 1 calc PR A 2
C28A C 0.2678(11) 0.1854(7) 0.5310(8) 0.106(9) Uiso 0.50 1 d PG A 2
H28A H 0.2374 0.1603 0.5425 0.128 Uiso 0.50 1 calc PR A 2
S2A S 0.3474(4) 0.1622(3) 0.6658(2) 0.0819(15) Uiso 0.50 1 d PD A 2
C29A C 0.4263(13) 0.1223(11) 0.6537(11) 0.152(14) Uiso 0.50 1 d PD A 2
C30A C 0.453(3) 0.0832(17) 0.6970(17) 0.28(2) Uiso 0.50 1 d PD A 2
H30D H 0.4760 0.0524 0.6853 0.425 Uiso 0.50 1 calc PR A 2
H30E H 0.4093 0.0719 0.7089 0.425 Uiso 0.50 1 calc PR A 2
H30F H 0.4906 0.1002 0.7245 0.425 Uiso 0.50 1 calc PR A 2
C31A C 0.396(2) 0.0906(18) 0.6054(16) 0.28(2) Uiso 0.50 1 d PD A 2
H31D H 0.4214 0.1022 0.5801 0.425 Uiso 0.50 1 calc PR A 2
H31E H 0.3410 0.0963 0.5929 0.425 Uiso 0.50 1 calc PR A 2
H31F H 0.4061 0.0530 0.6123 0.425 Uiso 0.50 1 calc PR A 2
C32A C 0.4899(15) 0.1572(18) 0.649(2) 0.28(2) Uiso 0.50 1 d PD A 2
H32D H 0.5164 0.1711 0.6818 0.425 Uiso 0.50 1 calc PR A 2
H32E H 0.4693 0.1865 0.6261 0.425 Uiso 0.50 1 calc PR A 2
H32F H 0.5256 0.1369 0.6351 0.425 Uiso 0.50 1 calc PR A 2
C33 C 0.2176(3) 0.40095(16) 0.77485(13) 0.0298(12) Uani 1 1 d G . .
C34 C 0.2241(3) 0.45455(15) 0.78559(16) 0.0458(17) Uani 1 1 d G . .
H34 H 0.2452 0.4775 0.7656 0.055 Uiso 1 1 calc R . .
C35 C 0.1998(3) 0.47458(13) 0.82561(18) 0.0458(17) Uani 1 1 d G . .
H35 H 0.2042 0.5112 0.8330 0.055 Uiso 1 1 calc R . .
C36 C 0.1689(3) 0.44100(18) 0.85488(15) 0.0430(16) Uani 1 1 d G . .
H36 H 0.1523 0.4547 0.8822 0.052 Uiso 1 1 calc R . .
C37 C 0.1624(3) 0.38740(16) 0.84414(15) 0.0462(18) Uani 1 1 d G . .
H37 H 0.1413 0.3645 0.8641 0.055 Uiso 1 1 calc R . .
C38 C 0.1867(3) 0.36738(13) 0.80413(16) 0.0364(14) Uani 1 1 d G . .
H38 H 0.1823 0.3307 0.7968 0.044 Uiso 1 1 calc R . .
C39 C 0.1520(2) 0.45528(13) 0.64654(18) 0.0347(13) Uani 1 1 d G . .
C40 C 0.0953(3) 0.48036(18) 0.6632(2) 0.054(2) Uani 1 1 d G . .
H40 H 0.0645 0.4607 0.6797 0.065 Uiso 1 1 calc R . .
C41 C 0.0835(3) 0.53424(19) 0.6558(3) 0.077(3) Uani 1 1 d G . .
H41 H 0.0448 0.5514 0.6672 0.093 Uiso 1 1 calc R . .
C42 C 0.1285(3) 0.56304(13) 0.6317(3) 0.064(3) Uani 1 1 d G . .
H42 H 0.1205 0.5999 0.6267 0.077 Uiso 1 1 calc R . .
C43 C 0.1853(3) 0.53797(17) 0.6151(2) 0.054(2) Uani 1 1 d G . .
H43 H 0.2160 0.5577 0.5986 0.065 Uiso 1 1 calc R . .
C44 C 0.1970(2) 0.48409(18) 0.62247(17) 0.0400(15) Uani 1 1 d G . .
H44 H 0.2358 0.4670 0.6111 0.048 Uiso 1 1 calc R . .
C45 C -0.2925(2) 0.23321(19) 0.54237(17) 0.0343(13) Uani 1 1 d G . .
C46 C -0.3355(3) 0.27726(19) 0.52275(17) 0.052(2) Uani 1 1 d G . .
H46 H -0.3192 0.2998 0.5001 0.063 Uiso 1 1 calc R . .
C47 C -0.4022(3) 0.2883(2) 0.5362(2) 0.081(4) Uani 1 1 d G . .
H47 H -0.4316 0.3184 0.5228 0.097 Uiso 1 1 calc R . .
C48 C -0.4260(3) 0.2553(3) 0.5694(2) 0.076(3) Uani 1 1 d G . .
H48 H -0.4717 0.2629 0.5786 0.091 Uiso 1 1 calc R . .
C49 C -0.3831(3) 0.2113(2) 0.5890(2) 0.073(3) Uani 1 1 d G . .
H49 H -0.3994 0.1887 0.6116 0.088 Uiso 1 1 calc R . .
C50 C -0.3164(3) 0.20022(18) 0.5755(2) 0.055(2) Uani 1 1 d G . .
H50 H -0.2870 0.1701 0.5889 0.065 Uiso 1 1 calc R . .
C51 C -0.2121(2) 0.14520(12) 0.51600(16) 0.0325(13) Uani 1 1 d G . .
C52 C -0.14536(19) 0.11580(17) 0.52754(17) 0.0380(15) Uani 1 1 d G . .
H52 H -0.0976 0.1330 0.5389 0.046 Uiso 1 1 calc R . .
C53 C -0.1485(2) 0.06126(17) 0.52252(19) 0.0486(18) Uani 1 1 d G . .
H53 H -0.1029 0.0412 0.5304 0.058 Uiso 1 1 calc R . .
C54 C -0.2184(3) 0.03612(13) 0.5059(2) 0.054(2) Uani 1 1 d G . .
H54 H -0.2206 -0.0012 0.5025 0.065 Uiso 1 1 calc R . .
C55 C -0.2852(2) 0.06552(17) 0.49440(19) 0.0477(18) Uani 1 1 d G . .
H55 H -0.3329 0.0483 0.4831 0.057 Uiso 1 1 calc R . .
C56 C -0.28200(19) 0.12006(17) 0.49942(17) 0.0397(15) Uani 1 1 d G . .
H56 H -0.3276 0.1402 0.4915 0.048 Uiso 1 1 calc R . .
C57 C -0.2170(2) 0.24252(19) 0.46211(11) 0.0344(14) Uani 1 1 d G . .
C58 C -0.2848(2) 0.2357(2) 0.42529(15) 0.0412(16) Uani 1 1 d G . .
H58 H -0.3274 0.2204 0.4336 0.049 Uiso 1 1 calc R . .
C59 C -0.2902(2) 0.2515(2) 0.37627(13) 0.0477(18) Uani 1 1 d G . .
H59 H -0.3365 0.2468 0.3511 0.057 Uiso 1 1 calc R . .
C60 C -0.2277(3) 0.2740(2) 0.36407(12) 0.054(2) Uani 1 1 d G . .
H60 H -0.2314 0.2847 0.3306 0.065 Uiso 1 1 calc R . .
C61 C -0.1599(3) 0.2807(2) 0.40088(17) 0.054(2) Uani 1 1 d G . .
H61 H -0.1172 0.2961 0.3925 0.065 Uiso 1 1 calc R . .
C62 C -0.1545(2) 0.2650(2) 0.44990(15) 0.0436(16) Uani 1 1 d G . .
H62 H -0.1082 0.2696 0.4751 0.052 Uiso 1 1 calc R . .
C63 C -0.22229(19) 0.2311(2) 0.76096(16) 0.0409(16) Uani 1 1 d G . .
C64 C -0.2457(2) 0.2263(3) 0.80480(13) 0.054(2) Uani 1 1 d G . .
H64 H -0.2094 0.2196 0.8358 0.065 Uiso 1 1 calc R . .
C65 C -0.3223(3) 0.2312(3) 0.80331(16) 0.061(2) Uani 1 1 d G . .
H65 H -0.3383 0.2280 0.8333 0.073 Uiso 1 1 calc R . .
C66 C -0.3754(2) 0.2410(3) 0.7580(2) 0.073(3) Uani 1 1 d G . .
H66 H -0.4278 0.2444 0.7570 0.088 Uiso 1 1 calc R . .
C67 C -0.3520(2) 0.2458(3) 0.71415(16) 0.064(2) Uani 1 1 d G . .
H67 H -0.3884 0.2525 0.6832 0.076 Uiso 1 1 calc R . .
C68 C -0.2755(2) 0.2408(2) 0.71564(14) 0.0446(17) Uani 1 1 d G . .
H68 H -0.2595 0.2441 0.6857 0.054 Uiso 1 1 calc R . .
C69 C -0.0689(3) 0.2446(2) 0.81893(15) 0.0500(19) Uani 1 1 d G . .
C70 C -0.0383(4) 0.2133(2) 0.8606(2) 0.066(3) Uani 1 1 d G . .
H70 H -0.0432 0.1760 0.8582 0.079 Uiso 1 1 calc R . .
C71 C -0.0004(4) 0.2365(3) 0.90583(18) 0.089(4) Uani 1 1 d G . .
H71 H 0.0206 0.2151 0.9343 0.106 Uiso 1 1 calc R . .
C72 C 0.0069(4) 0.2910(3) 0.90937(19) 0.078(3) Uani 1 1 d G . .
H72 H 0.0328 0.3068 0.9403 0.094 Uiso 1 1 calc R . .
C73 C -0.0238(4) 0.3223(2) 0.8677(3) 0.095(4) Uani 1 1 d G . .
H73 H -0.0188 0.3595 0.8701 0.114 Uiso 1 1 calc R . .
C74 C -0.0617(4) 0.2991(2) 0.8225(2) 0.074(3) Uani 1 1 d G . .
H74 H -0.0826 0.3205 0.7940 0.089 Uiso 1 1 calc R . .
C75 C -0.1152(3) 0.14596(17) 0.7676(2) 0.0481(18) Uani 1 1 d G . .
C76 C -0.1732(3) 0.1148(2) 0.7764(2) 0.059(2) Uani 1 1 d G . .
H76 H -0.2195 0.1306 0.7787 0.070 Uiso 1 1 calc R . .
C77 C -0.1635(4) 0.0606(2) 0.7820(3) 0.073(3) Uani 1 1 d G . .
H77 H -0.2031 0.0394 0.7880 0.087 Uiso 1 1 calc R . .
C78 C -0.0957(5) 0.03752(18) 0.7787(3) 0.081(3) Uani 1 1 d G . .
H78 H -0.0891 0.0005 0.7824 0.098 Uiso 1 1 calc R . .
C79 C -0.0378(3) 0.0686(2) 0.7698(3) 0.080(3) Uani 1 1 d G . .
H79 H 0.0085 0.0528 0.7675 0.096 Uiso 1 1 calc R . .
C80 C -0.0475(3) 0.1229(2) 0.7643(2) 0.063(2) Uani 1 1 d G . .
H80 H -0.0079 0.1441 0.7582 0.075 Uiso 1 1 calc R . .
C81 C 0.3870(3) 0.50162(14) 0.58186(16) 0.0347(14) Uani 1 1 d G . .
C82 C 0.3897(3) 0.52878(18) 0.62601(13) 0.052(2) Uani 1 1 d G . .
H82 H 0.3996 0.5103 0.6570 0.062 Uiso 1 1 calc R . .
C83 C 0.3780(4) 0.58296(18) 0.62486(16) 0.066(3) Uani 1 1 d G . .
H83 H 0.3798 0.6015 0.6550 0.079 Uiso 1 1 calc R . .
C84 C 0.3635(4) 0.60999(14) 0.5796(2) 0.057(2) Uani 1 1 d G . .
H84 H 0.3555 0.6470 0.5788 0.068 Uiso 1 1 calc R . .
C85 C 0.3608(3) 0.58283(18) 0.53543(16) 0.054(2) Uani 1 1 d G . .
H85 H 0.3510 0.6013 0.5045 0.065 Uiso 1 1 calc R . .
C86 C 0.3725(3) 0.52865(18) 0.53657(13) 0.0456(17) Uani 1 1 d G . .
H86 H 0.3707 0.5101 0.5064 0.055 Uiso 1 1 calc R . .
C87 C 0.3823(3) 0.4109(2) 0.52073(13) 0.0398(16) Uani 1 1 d G . .
C88 C 0.3049(2) 0.4058(3) 0.49808(17) 0.058(2) Uani 1 1 d G . .
H88 H 0.2691 0.4111 0.5172 0.070 Uiso 1 1 calc R . .
C89 C 0.2801(3) 0.3929(3) 0.44751(18) 0.078(3) Uani 1 1 d G . .
H89 H 0.2272 0.3894 0.4320 0.094 Uiso 1 1 calc R . .
C90 C 0.3325(4) 0.3851(3) 0.41959(13) 0.075(3) Uani 1 1 d G . .
H90 H 0.3155 0.3763 0.3850 0.090 Uiso 1 1 calc R . .
C91 C 0.4099(3) 0.3902(3) 0.44224(17) 0.061(2) Uani 1 1 d G . .
H91 H 0.4458 0.3849 0.4232 0.073 Uiso 1 1 calc R . .
C92 C 0.4348(2) 0.4031(2) 0.49281(17) 0.0448(17) Uani 1 1 d G . .
H92 H 0.4877 0.4066 0.5083 0.054 Uiso 1 1 calc R . .
C93 C 0.51508(18) 0.43267(18) 0.60133(19) 0.0352(14) Uani 1 1 d G . .
C94 C 0.5538(2) 0.47715(15) 0.5920(2) 0.0459(17) Uani 1 1 d G . .
H94 H 0.5269 0.5090 0.5815 0.055 Uiso 1 1 calc R . .
C95 C 0.6320(2) 0.47506(18) 0.5982(2) 0.053(2) Uani 1 1 d G . .
H95 H 0.6585 0.5055 0.5918 0.064 Uiso 1 1 calc R . .
C96 C 0.67143(18) 0.4285(2) 0.6136(2) 0.059(2) Uani 1 1 d G . .
H96 H 0.7249 0.4271 0.6178 0.071 Uiso 1 1 calc R . .
C97 C 0.6327(2) 0.38401(19) 0.6229(2) 0.062(2) Uani 1 1 d G . .
H97 H 0.6596 0.3522 0.6335 0.074 Uiso 1 1 calc R . .
C98 C 0.5545(2) 0.38610(16) 0.6168(2) 0.054(2) Uani 1 1 d G . .
H98 H 0.5280 0.3557 0.6231 0.064 Uiso 1 1 calc R . .
C99 C 0.4485(3) 0.37579(18) 0.85006(16) 0.0442(17) Uani 1 1 d G . .
C100 C 0.3899(3) 0.3607(2) 0.87076(18) 0.0471(18) Uani 1 1 d G . .
H100 H 0.3705 0.3258 0.8662 0.057 Uiso 1 1 calc R . .
C101 C 0.3596(3) 0.3968(3) 0.89821(19) 0.073(3) Uani 1 1 d G . .
H101 H 0.3196 0.3865 0.9124 0.087 Uiso 1 1 calc R . .
C102 C 0.3880(4) 0.4479(2) 0.9049(2) 0.083(4) Uani 1 1 d G . .
H102 H 0.3674 0.4725 0.9237 0.100 Uiso 1 1 calc R . .
C103 C 0.4467(4) 0.46295(16) 0.8842(2) 0.079(4) Uani 1 1 d G . .
H103 H 0.4661 0.4979 0.8888 0.095 Uiso 1 1 calc R . .
C104 C 0.4769(3) 0.4269(2) 0.85680(18) 0.059(2) Uani 1 1 d G . .
H104 H 0.5170 0.4372 0.8426 0.071 Uiso 1 1 calc R . .
C105 C 0.5778(2) 0.3522(3) 0.8122(2) 0.0486(18) Uani 1 1 d G . .
C106 C 0.6352(3) 0.3534(3) 0.85673(17) 0.072(3) Uani 1 1 d G . .
H106 H 0.6241 0.3448 0.8875 0.087 Uiso 1 1 calc R . .
C107 C 0.7088(3) 0.3672(4) 0.8562(3) 0.107(5) Uani 1 1 d G . .
H107 H 0.7480 0.3681 0.8866 0.129 Uiso 1 1 calc R . .
C108 C 0.7251(3) 0.3798(4) 0.8111(3) 0.122(6) Uani 1 1 d G . .
H108 H 0.7754 0.3893 0.8107 0.147 Uiso 1 1 calc R . .
C109 C 0.6677(4) 0.3786(4) 0.7666(2) 0.126(7) Uani 1 1 d G . .
H109 H 0.6789 0.3872 0.7358 0.151 Uiso 1 1 calc R . .
C110 C 0.5941(3) 0.3648(3) 0.76715(17) 0.076(3) Uani 1 1 d G . .
H110 H 0.5549 0.3640 0.7367 0.092 Uiso 1 1 calc R . .
C111 C 0.4997(3) 0.26807(16) 0.84914(16) 0.0410(15) Uani 1 1 d G . .
C112 C 0.4880(3) 0.22006(19) 0.82404(14) 0.0477(18) Uani 1 1 d G . .
H112 H 0.4679 0.2192 0.7887 0.057 Uiso 1 1 calc R . .
C113 C 0.5056(4) 0.17325(15) 0.8507(2) 0.064(3) Uani 1 1 d G . .
H113 H 0.4976 0.1404 0.8336 0.076 Uiso 1 1 calc R . .
C114 C 0.5350(4) 0.17445(18) 0.9025(2) 0.070(3) Uani 1 1 d G . .
H114 H 0.5470 0.1425 0.9207 0.084 Uiso 1 1 calc R . .
C115 C 0.5467(3) 0.2225(2) 0.92759(14) 0.065(2) Uani 1 1 d G . .
H115 H 0.5668 0.2233 0.9630 0.078 Uiso 1 1 calc R . .
C116 C 0.5291(3) 0.26928(18) 0.90091(16) 0.0469(17) Uani 1 1 d G . .
H116 H 0.5371 0.3021 0.9181 0.056 Uiso 1 1 calc R . .
C117 C 0.7065(7) 0.5653(5) 0.8582(5) 0.085(3) Uiso 1 1 d . . .
H11A H 0.7016 0.5792 0.8907 0.102 Uiso 1 1 calc R . .
H11B H 0.6693 0.5836 0.8308 0.102 Uiso 1 1 calc R . .
Cl1 Cl 0.8010(4) 0.5757(3) 0.8524(2) 0.1587(19) Uiso 1 1 d . . .
Cl2 Cl 0.6896(4) 0.4978(3) 0.8548(3) 0.175(2) Uiso 1 1 d . . .

loop_
_atom_site_aniso_label
_atom_site_aniso_U_11
_atom_site_aniso_U_22
_atom_site_aniso_U_33
_atom_site_aniso_U_23
_atom_site_aniso_U_13
_atom_site_aniso_U_12
Se1 0.0219(3) 0.0401(4) 0.0343(3) 0.0034(3) 0.0061(2) -0.0009(2)
Se2 0.0280(3) 0.0352(4) 0.0344(3) 0.0062(2) 0.0012(2) -0.0043(3)
Se3 0.0251(3) 0.0328(3) 0.0280(3) 0.0000(2) 0.0059(2) 0.0011(2)
Se4 0.0240(3) 0.0261(3) 0.0273(3) 0.0015(2) 0.0041(2) -0.0013(2)
Se5 0.0221(3) 0.0347(3) 0.0366(3) -0.0012(2) 0.0072(2) 0.0011(2)
Se6 0.0250(3) 0.0313(3) 0.0281(3) -0.0026(2) 0.0063(2) -0.0052(2)
Se7 0.0253(3) 0.0303(3) 0.0263(3) 0.0001(2) 0.0057(2) -0.0019(2)
Se8 0.0235(3) 0.0302(3) 0.0248(3) -0.0003(2) 0.0051(2) -0.0027(2)
Cu1 0.0240(3) 0.0331(4) 0.0308(4) 0.0030(3) 0.0025(3) -0.0033(3)
Cu2 0.0271(4) 0.0465(5) 0.0336(4) 0.0084(3) 0.0100(3) 0.0003(3)
Cu3 0.0221(3) 0.0294(4) 0.0321(3) -0.0024(3) 0.0069(3) -0.0024(3)
Cu4 0.0233(3) 0.0280(4) 0.0298(3) -0.0018(3) 0.0038(3) -0.0029(3)
Cu5 0.0242(3) 0.0308(4) 0.0287(3) -0.0001(3) 0.0079(3) -0.0023(3)
Cu6 0.0257(4) 0.0436(5) 0.0321(4) -0.0059(3) 0.0026(3) -0.0018(3)
S1 0.0422(10) 0.0490(12) 0.0550(11) -0.0009(9) 0.0102(8) 0.0049(8)
P1 0.0233(7) 0.0360(9) 0.0450(9) 0.0023(7) 0.0057(6) 0.0006(7)
P2 0.0229(7) 0.0279(8) 0.0272(7) 0.0015(6) 0.0024(5) -0.0009(6)
P3 0.0220(7) 0.0260(8) 0.0281(7) -0.0005(6) 0.0029(5) -0.0005(6)
P4 0.0338(8) 0.0367(10) 0.0435(9) -0.0138(7) 0.0172(7) -0.0059(7)
P5 0.0222(7) 0.0293(8) 0.0256(7) -0.0012(6) 0.0064(5) -0.0036(6)
P6 0.0214(7) 0.0279(8) 0.0294(7) -0.0022(6) 0.0052(5) -0.0022(6)
P7 0.0250(7) 0.0326(9) 0.0267(7) 0.0016(6) 0.0048(6) 0.0009(6)
P8 0.0306(8) 0.0552(12) 0.0331(8) 0.0095(7) 0.0103(7) 0.0004(8)
P9 0.0259(7) 0.0347(9) 0.0303(7) -0.0001(6) 0.0092(6) -0.0032(6)
P10 0.0302(8) 0.0398(10) 0.0323(8) -0.0025(7) 0.0010(6) -0.0028(7)
C1 0.052(5) 0.076(6) 0.044(4) -0.013(4) 0.015(4) 0.007(4)
C2 0.054(5) 0.099(9) 0.069(6) -0.012(6) 0.006(5) 0.009(5)
C3 0.059(6) 0.109(9) 0.058(5) -0.010(5) 0.016(4) 0.013(6)
C4 0.078(7) 0.119(11) 0.081(7) -0.042(7) 0.022(6) 0.007(7)
C5 0.057(6) 0.113(10) 0.087(7) -0.033(7) 0.012(5) 0.010(6)
C6 0.038(4) 0.075(6) 0.058(5) -0.019(4) 0.011(3) 0.011(4)
C7 0.050(4) 0.052(5) 0.050(4) 0.001(4) 0.008(3) 0.001(4)
C8 0.090(7) 0.055(6) 0.051(5) 0.006(4) 0.004(5) -0.006(5)
C9 0.097(8) 0.067(7) 0.049(5) 0.005(4) 0.000(5) 0.020(6)
C10 0.063(6) 0.061(6) 0.077(6) -0.013(5) 0.029(5) 0.008(5)
C11 0.026(3) 0.032(3) 0.024(3) 0.003(2) 0.003(2) 0.001(2)
C12 0.053(5) 0.029(4) 0.066(5) -0.005(3) -0.021(4) 0.006(3)
C13 0.099(8) 0.038(5) 0.110(8) -0.010(5) -0.063(7) 0.016(5)
C14 0.058(5) 0.037(4) 0.051(4) -0.005(3) -0.014(4) 0.015(4)
C15 0.042(4) 0.028(4) 0.054(4) 0.000(3) 0.002(3) 0.001(3)
C16 0.057(5) 0.037(4) 0.058(5) 0.000(4) -0.013(4) 0.002(4)
C17 0.026(3) 0.032(3) 0.031(3) -0.002(2) 0.004(2) -0.001(2)
C18 0.051(4) 0.032(4) 0.054(4) -0.014(3) -0.014(3) 0.008(3)
C19 0.082(7) 0.043(5) 0.066(5) -0.020(4) -0.027(5) 0.027(5)
C20 0.056(5) 0.039(4) 0.055(4) -0.018(3) -0.007(4) 0.009(4)
C21 0.045(4) 0.036(4) 0.028(3) -0.008(3) 0.000(3) -0.004(3)
C22 0.031(3) 0.036(4) 0.034(3) -0.005(3) 0.006(2) -0.002(3)
C33 0.029(3) 0.033(3) 0.027(3) -0.005(2) 0.005(2) -0.005(2)
C34 0.055(4) 0.039(4) 0.050(4) -0.011(3) 0.024(3) -0.008(3)
C35 0.051(4) 0.039(4) 0.051(4) -0.016(3) 0.020(3) -0.005(3)
C36 0.040(4) 0.054(5) 0.038(3) -0.008(3) 0.015(3) 0.006(3)
C37 0.061(5) 0.046(5) 0.038(3) 0.002(3) 0.025(3) 0.000(4)
C38 0.043(4) 0.037(4) 0.033(3) 0.000(3) 0.015(3) -0.001(3)
C39 0.029(3) 0.033(4) 0.038(3) -0.003(3) 0.000(2) 0.001(3)
C40 0.038(4) 0.034(4) 0.093(6) -0.015(4) 0.022(4) -0.003(3)
C41 0.046(5) 0.039(5) 0.144(10) -0.029(6) 0.019(6) 0.000(4)
C42 0.041(4) 0.028(4) 0.107(7) -0.007(4) -0.010(4) 0.001(3)
C43 0.049(4) 0.041(5) 0.059(5) 0.006(4) -0.010(4) -0.010(4)
C44 0.039(4) 0.037(4) 0.040(3) 0.000(3) 0.005(3) -0.003(3)
C45 0.035(3) 0.033(4) 0.031(3) -0.003(2) 0.002(2) -0.001(3)
C46 0.052(4) 0.071(6) 0.034(3) 0.004(3) 0.014(3) 0.027(4)
C47 0.074(6) 0.126(10) 0.037(4) -0.005(5) 0.003(4) 0.060(7)
C48 0.049(5) 0.117(10) 0.064(6) -0.031(6) 0.019(4) 0.012(6)
C49 0.076(7) 0.079(7) 0.086(7) -0.023(6) 0.058(6) -0.014(6)
C50 0.056(5) 0.054(5) 0.066(5) 0.003(4) 0.037(4) 0.004(4)
C51 0.037(3) 0.032(3) 0.027(3) 0.003(2) 0.008(2) -0.002(3)
C52 0.034(3) 0.043(4) 0.038(3) -0.002(3) 0.010(3) 0.003(3)
C53 0.056(5) 0.043(5) 0.049(4) -0.002(3) 0.017(4) 0.011(4)
C54 0.071(6) 0.030(4) 0.060(5) -0.013(3) 0.018(4) -0.003(4)
C55 0.050(4) 0.039(4) 0.058(4) -0.009(3) 0.021(4) -0.010(3)
C56 0.040(4) 0.035(4) 0.044(4) -0.003(3) 0.011(3) -0.004(3)
C57 0.039(3) 0.040(4) 0.024(3) 0.001(2) 0.007(2) 0.008(3)
C58 0.043(4) 0.044(4) 0.032(3) -0.001(3) 0.000(3) 0.003(3)
C59 0.063(5) 0.044(4) 0.030(3) -0.006(3) 0.001(3) 0.007(4)
C60 0.080(6) 0.048(5) 0.033(3) 0.003(3) 0.015(4) 0.007(4)
C61 0.065(5) 0.053(5) 0.049(4) 0.006(4) 0.025(4) -0.005(4)
C62 0.049(4) 0.043(4) 0.042(4) 0.005(3) 0.016(3) 0.001(3)
C63 0.036(3) 0.052(5) 0.038(3) 0.007(3) 0.015(3) 0.008(3)
C64 0.045(4) 0.076(6) 0.046(4) 0.012(4) 0.019(3) 0.010(4)
C65 0.043(4) 0.095(7) 0.056(5) 0.011(5) 0.031(4) 0.009(4)
C66 0.042(5) 0.121(10) 0.064(5) 0.004(6) 0.026(4) 0.024(5)
C67 0.044(4) 0.081(7) 0.070(6) 0.014(5) 0.022(4) 0.015(4)
C68 0.033(3) 0.061(5) 0.041(4) 0.009(3) 0.011(3) 0.003(3)
C69 0.045(4) 0.070(6) 0.036(3) 0.005(3) 0.013(3) -0.013(4)
C70 0.057(5) 0.084(7) 0.050(5) 0.011(4) 0.001(4) -0.002(5)
C71 0.060(6) 0.136(12) 0.055(6) -0.001(6) -0.013(5) -0.009(7)
C72 0.047(5) 0.131(11) 0.056(5) -0.030(6) 0.012(4) -0.025(6)
C73 0.108(10) 0.107(11) 0.075(7) -0.024(7) 0.030(7) -0.048(8)
C74 0.086(7) 0.086(8) 0.047(5) -0.006(5) 0.013(5) -0.019(6)
C75 0.052(4) 0.058(5) 0.036(3) 0.012(3) 0.015(3) 0.006(4)
C76 0.060(5) 0.064(6) 0.055(5) 0.005(4) 0.018(4) -0.009(4)
C77 0.089(8) 0.053(6) 0.081(7) 0.001(5) 0.031(6) -0.014(5)
C78 0.112(9) 0.062(7) 0.069(6) 0.025(5) 0.021(6) 0.012(7)
C79 0.094(8) 0.079(8) 0.062(6) 0.026(5) 0.014(5) 0.037(7)
C80 0.057(5) 0.071(6) 0.062(5) 0.029(5) 0.019(4) 0.024(5)
C81 0.022(3) 0.040(4) 0.040(3) 0.003(3) 0.006(2) 0.000(3)
C82 0.079(6) 0.031(4) 0.042(4) 0.003(3) 0.012(4) -0.003(4)
C83 0.106(8) 0.043(5) 0.047(4) -0.008(4) 0.018(5) -0.010(5)
C84 0.056(5) 0.039(5) 0.072(6) 0.014(4) 0.013(4) 0.000(4)
C85 0.055(5) 0.053(5) 0.053(4) 0.017(4) 0.012(4) 0.000(4)
C86 0.049(4) 0.046(5) 0.041(4) 0.009(3) 0.011(3) 0.005(3)
C87 0.048(4) 0.046(4) 0.030(3) -0.002(3) 0.017(3) -0.015(3)
C88 0.052(5) 0.090(7) 0.033(4) -0.006(4) 0.014(3) -0.022(5)
C89 0.085(7) 0.097(9) 0.047(5) 0.002(5) 0.010(5) -0.037(6)
C90 0.118(9) 0.076(7) 0.035(4) -0.014(4) 0.026(5) -0.033(6)
C91 0.085(7) 0.059(6) 0.044(4) 0.000(4) 0.029(4) 0.002(5)
C92 0.060(5) 0.042(4) 0.040(4) -0.004(3) 0.027(3) -0.001(4)
C93 0.034(3) 0.037(4) 0.038(3) 0.002(3) 0.015(3) 0.001(3)
C94 0.031(3) 0.045(4) 0.061(4) 0.005(3) 0.012(3) -0.007(3)
C95 0.042(4) 0.060(5) 0.063(5) 0.006(4) 0.022(4) -0.013(4)
C96 0.027(3) 0.083(7) 0.067(5) 0.009(5) 0.011(3) -0.003(4)
C97 0.035(4) 0.065(6) 0.085(6) 0.028(5) 0.015(4) 0.007(4)
C98 0.032(4) 0.057(5) 0.073(5) 0.021(4) 0.015(3) 0.004(3)
C99 0.051(4) 0.047(4) 0.027(3) -0.003(3) -0.004(3) 0.010(3)
C100 0.035(4) 0.063(5) 0.040(4) -0.008(3) 0.002(3) 0.007(3)
C101 0.049(5) 0.116(10) 0.043(4) -0.026(5) -0.006(4) 0.028(5)
C102 0.112(9) 0.085(8) 0.035(4) -0.006(5) -0.013(5) 0.050(7)
C103 0.141(11) 0.045(5) 0.034(4) 0.002(4) -0.008(5) 0.028(6)
C104 0.088(6) 0.044(5) 0.032(4) -0.002(3) -0.007(4) 0.009(4)
C105 0.038(4) 0.046(5) 0.054(4) 0.005(3) -0.002(3) -0.012(3)
C106 0.050(5) 0.088(8) 0.062(5) 0.025(5) -0.015(4) -0.031(5)
C107 0.070(7) 0.123(12) 0.097(9) 0.041(8) -0.034(6) -0.045(7)
C108 0.056(7) 0.169(16) 0.127(11) 0.035(11) -0.003(7) -0.062(9)
C109 0.091(9) 0.190(18) 0.101(10) -0.005(10) 0.034(8) -0.083(11)
C110 0.064(6) 0.099(9) 0.057(5) 0.012(5) -0.001(4) -0.037(6)
C111 0.037(4) 0.042(4) 0.048(4) 0.004(3) 0.017(3) 0.003(3)
C112 0.051(4) 0.043(4) 0.057(4) -0.003(3) 0.031(4) -0.007(3)
C113 0.090(7) 0.038(5) 0.080(6) 0.004(4) 0.054(6) -0.003(4)
C114 0.085(7) 0.057(6) 0.082(7) 0.023(5) 0.044(6) 0.012(5)
C115 0.070(6) 0.073(7) 0.050(5) 0.017(4) 0.013(4) 0.008(5)
C116 0.052(4) 0.047(5) 0.042(4) 0.006(3) 0.011(3) 0.002(4)

loop_
_atom_type_symbol
_atom_type_description
_atom_type_scat_dispersion_real
_atom_type_scat_dispersion_imag
_atom_type_scat_source
C C 0.0033 0.0016 'International Tables Vol C Tables 4.2.6.8 and 6.1.1.4'
H H 0.0000 0.0000 'International Tables Vol C Tables 4.2.6.8 and 6.1.1.4'
P P 0.1023 0.0942 'International Tables Vol C Tables 4.2.6.8 and 6.1.1.4'
S S 0.1246 0.1234 'International Tables Vol C Tables 4.2.6.8 and 6.1.1.4'
Cu Cu 0.3201 1.2651 'International Tables Vol C Tables 4.2.6.8 and 6.1.1.4'
Se Se -0.0929 2.2259 'International Tables Vol C Tables 4.2.6.8 and 6.1.1.4'
Cl Cl 0.1484 0.1585 'International Tables Vol C Tables 4.2.6.8 and 6.1.1.4'

loop_
_geom_angle_atom_site_label_1
_geom_angle_atom_site_label_2
_geom_angle_atom_site_label_3
_geom_angle
_geom_angle_site_symmetry_1
_geom_angle_site_symmetry_3
_geom_angle_publ_flag
P1 Se1 Cu2 95.06(5) . . ?
P1 Se1 Cu1 101.58(5) . . ?
Cu2 Se1 Cu1 72.32(3) . . ?
P2 Se2 Cu1 94.19(5) . . ?
P2 Se2 Cu2 78.72(5) . . ?
Cu1 Se2 Cu2 69.06(3) . . ?
P2 Se3 Cu3 96.17(5) . . ?
P2 Se3 Cu2 80.42(5) . . ?
Cu3 Se3 Cu2 95.07(3) . . ?
P3 Se4 Cu1 105.14(5) . . ?
P3 Se4 Cu3 87.10(5) . . ?
Cu1 Se4 Cu3 96.64(3) . . ?
P4 Se5 Cu6 98.50(5) . . ?
P4 Se5 Cu5 101.29(6) . . ?
Cu6 Se5 Cu5 75.58(3) . . ?
P5 Se6 Cu5 94.86(5) . . ?
P5 Se6 Cu6 76.69(5) . . ?
Cu5 Se6 Cu6 70.93(3) . . ?
P5 Se7 Cu4 96.47(5) . . ?
P5 Se7 Cu6 81.29(5) . . ?
Cu4 Se7 Cu6 98.65(3) . . ?
P6 Se8 Cu4 87.22(5) . . ?
P6 Se8 Cu5 105.55(5) . . ?
Cu4 Se8 Cu5 97.25(3) . . ?
P7 Cu1 Se2 105.26(5) . . ?
P7 Cu1 Se4 127.51(5) . . ?
Se2 Cu1 Se4 103.55(3) . . ?
P7 Cu1 Se1 103.63(5) . . ?
Se2 Cu1 Se1 109.66(3) . . ?
Se4 Cu1 Se1 106.59(4) . . ?
P7 Cu1 Cu2 126.10(5) . . ?
Se2 Cu1 Cu2 58.98(3) . . ?
Se4 Cu1 Cu2 106.31(3) . . ?
Se1 Cu1 Cu2 52.05(3) . . ?
P8 Cu2 Se1 127.51(6) . . ?
P8 Cu2 Se3 108.88(6) . . ?
Se1 Cu2 Se3 111.60(4) . . ?
P8 Cu2 Se2 107.41(7) . . ?
Se1 Cu2 Se2 106.30(3) . . ?
Se3 Cu2 Se2 87.57(3) . . ?
P8 Cu2 Cu1 147.90(7) . . ?
Se1 Cu2 Cu1 55.64(3) . . ?
Se3 Cu2 Cu1 95.64(3) . . ?
Se2 Cu2 Cu1 51.96(3) . . ?
P6 Cu3 P1 127.25(7) . . ?
P6 Cu3 Se4 106.32(5) . . ?
P1 Cu3 Se4 101.30(5) . . ?
P6 Cu3 Se3 117.39(5) . . ?
P1 Cu3 Se3 98.46(5) . . ?
Se4 Cu3 Se3 102.83(3) . . ?
P3 Cu4 P4 126.95(7) . . ?
P3 Cu4 Se8 106.78(5) . . ?
P4 Cu4 Se8 102.02(6) . . ?
P3 Cu4 Se7 117.94(5) . . ?
P4 Cu4 Se7 97.17(5) . . ?
Se8 Cu4 Se7 102.77(3) . . ?
P9 Cu5 Se6 115.30(5) . . ?
P9 Cu5 Se8 116.25(5) . . ?
Se6 Cu5 Se8 101.98(3) . . ?
P9 Cu5 Se5 109.23(5) . . ?
Se6 Cu5 Se5 107.23(3) . . ?
Se8 Cu5 Se5 106.07(3) . . ?
P9 Cu5 Cu6 138.31(5) . . ?
Se6 Cu5 Cu6 58.48(3) . . ?
Se8 Cu5 Cu6 104.95(3) . . ?
Se5 Cu5 Cu6 49.85(2) . . ?
P10 Cu6 Se5 131.17(6) . . ?
P10 Cu6 Se7 114.58(6) . . ?
Se5 Cu6 Se7 108.46(3) . . ?
P10 Cu6 Se6 99.44(6) . . ?
Se5 Cu6 Se6 104.09(4) . . ?
Se7 Cu6 Se6 88.03(3) . . ?
P10 Cu6 Cu5 138.81(6) . . ?
Se5 Cu6 Cu5 54.56(3) . . ?
Se7 Cu6 Cu5 94.22(3) . . ?
Se6 Cu6 Cu5 50.58(2) . . ?
C7 S1 P1 108.09(18) . . ?
C1 P1 S1 89.77(15) . . ?
C1 P1 Se1 102.57(15) . . ?
S1 P1 Se1 108.10(9) . . ?
C1 P1 Cu3 117.08(14) . . ?
S1 P1 Cu3 124.80(10) . . ?
Se1 P1 Cu3 111.01(8) . . ?
C11 P2 Se2 107.28(16) . . ?
C11 P2 Se3 111.72(15) . . ?
Se2 P2 Se3 113.29(7) . . ?
C11 P2 P3 107.67(17) . . ?
Se2 P2 P3 112.05(7) . . ?
Se3 P2 P3 104.76(8) . . ?
C17 P3 Se4 107.22(14) . . ?
C17 P3 P2 100.94(17) . . ?
Se4 P3 P2 97.63(7) . . ?
C17 P3 Cu4 116.70(16) . . ?
Se4 P3 Cu4 115.45(7) . . ?
P2 P3 Cu4 116.37(8) . . ?
C23A P4 C23 116.9(7) . . ?
C23A P4 S2A 103.4(6) . . ?
C23 P4 S2A 24.4(3) . . ?
C23A P4 S2 29.4(6) . . ?
C23 P4 S2 89.4(3) . . ?
S2A P4 S2 82.1(2) . . ?
C23A P4 Se5 113.6(4) . . ?
C23 P4 Se5 94.9(3) . . ?
S2A P4 Se5 119.3(2) . . ?
S2 P4 Se5 108.63(11) . . ?
C23A P4 Cu4 104.3(6) . . ?
C23 P4 Cu4 117.2(2) . . ?
S2A P4 Cu4 104.73(19) . . ?
S2 P4 Cu4 129.94(12) . . ?
Se5 P4 Cu4 110.10(8) . . ?
C33 P5 Se6 110.01(15) . . ?
C33 P5 Se7 110.13(15) . . ?
Se6 P5 Se7 113.81(7) . . ?
C33 P5 P6 107.42(17) . . ?
Se6 P5 P6 110.69(7) . . ?
Se7 P5 P6 104.50(8) . . ?
C39 P6 Se8 106.65(15) . . ?
C39 P6 P5 100.80(17) . . ?
Se8 P6 P5 97.99(7) . . ?
C39 P6 Cu3 117.10(15) . . ?
Se8 P6 Cu3 115.52(7) . . ?
P5 P6 Cu3 116.18(8) . . ?
C57 P7 C45 104.4(2) . . ?
C57 P7 C51 102.3(2) . . ?
C45 P7 C51 101.8(2) . . ?
C57 P7 Cu1 118.17(16) . . ?
C45 P7 Cu1 110.69(17) . . ?
C51 P7 Cu1 117.54(15) . . ?
C69 P8 C63 102.8(3) . . ?
C69 P8 C75 103.7(3) . . ?
C63 P8 C75 103.1(3) . . ?
C69 P8 Cu2 113.2(2) . . ?
C63 P8 Cu2 116.05(17) . . ?
C75 P8 Cu2 116.34(19) . . ?
C87 P9 C81 100.8(2) . . ?
C87 P9 C93 102.6(2) . . ?
C81 P9 C93 101.1(2) . . ?
C87 P9 Cu5 112.92(17) . . ?
C81 P9 Cu5 118.47(16) . . ?
C93 P9 Cu5 118.37(16) . . ?
C105 P10 C99 103.7(3) . . ?
C105 P10 C111 103.8(3) . . ?
C99 P10 C111 103.0(2) . . ?
C105 P10 Cu6 115.26(19) . . ?
C99 P10 Cu6 114.30(18) . . ?
C111 P10 Cu6 115.18(17) . . ?
C2 C1 C6 120.0 . . ?
C2 C1 P1 120.55(17) . . ?
C6 C1 P1 118.91(17) . . ?
C1 C2 C3 120.0 . . ?
C2 C3 C4 120.0 . . ?
C5 C4 C3 120.0 . . ?
C4 C5 C6 120.0 . . ?
C5 C6 C1 120.0 . . ?
C10 C7 C9 116.3 . . ?
C10 C7 C8 113.5 . . ?
C9 C7 C8 105.0 . . ?
C10 C7 S1 111.75(13) . . ?
C9 C7 S1 101.33(13) . . ?
C8 C7 S1 107.86(14) . . ?
C12 C11 C16 120.0 . . ?
C12 C11 P2 119.9(2) . . ?
C16 C11 P2 120.0(2) . . ?
C11 C12 C13 120.0 . . ?
C14 C13 C12 120.0 . . ?
C13 C14 C15 120.0 . . ?
C14 C15 C16 120.0 . . ?
C15 C16 C11 120.0 . . ?
C18 C17 C22 120.0 . . ?
C18 C17 P3 117.2(2) . . ?
C22 C17 P3 122.8(2) . . ?
C19 C18 C17 120.0 . . ?
C18 C19 C20 120.0 . . ?
C21 C20 C19 120.0 . . ?
C22 C21 C20 120.0 . . ?
C21 C22 C17 120.0 . . ?
C24 C23 C28 120.0 . . ?
C24 C23 P4 121.9(4) . . ?
C28 C23 P4 117.4(4) . . ?
C23 C24 C25 120.0 . . ?
C26 C25 C24 120.0 . . ?
C25 C26 C27 120.0 . . ?
C28 C27 C26 120.0 . . ?
C27 C28 C23 120.0 . . ?
C29 S2 P4 105.8(3) . . ?
C30 C29 C32 109.5(10) . . ?
C30 C29 C31 111.2(10) . . ?
C32 C29 C31 109.1(9) . . ?
C30 C29 S2 111.2(7) . . ?
C32 C29 S2 108.9(7) . . ?
C31 C29 S2 106.8(7) . . ?
C24A C23A C28A 120.0 . . ?
C24A C23A P4 101.5(8) . . ?
C28A C23A P4 138.1(8) . . ?
C23A C24A C25A 120.0 . . ?
C26A C25A C24A 120.0 . . ?
C25A C26A C27A 120.0 . . ?
C28A C27A C26A 120.0 . . ?
C27A C28A C23A 120.0 . . ?
C29A S2A P4 112.6(10) . . ?
C32A C29A C30A 111.2(15) . . ?
C32A C29A C31A 110.1(15) . . ?
C30A C29A C31A 108.0(15) . . ?
C32A C29A S2A 110.3(11) . . ?
C30A C29A S2A 108.3(10) . . ?
C31A C29A S2A 108.8(10) . . ?
C34 C33 C38 120.0 . . ?
C34 C33 P5 119.2(2) . . ?
C38 C33 P5 120.8(2) . . ?
C33 C34 C35 120.0 . . ?
C36 C35 C34 120.0 . . ?
C35 C36 C37 120.0 . . ?
C36 C37 C38 120.0 . . ?
C37 C38 C33 120.0 . . ?
C40 C39 C44 120.0 . . ?
C40 C39 P6 116.7(3) . . ?
C44 C39 P6 123.1(3) . . ?
C39 C40 C41 120.0 . . ?
C42 C41 C40 120.0 . . ?
C41 C42 C43 120.0 . . ?
C44 C43 C42 120.0 . . ?
C43 C44 C39 120.0 . . ?
C46 C45 C50 120.0 . . ?
C46 C45 P7 121.6(3) . . ?
C50 C45 P7 118.4(3) . . ?
C47 C46 C45 120.0 . . ?
C46 C47 C48 120.0 . . ?
C49 C48 C47 120.0 . . ?
C50 C49 C48 120.0 . . ?
C49 C50 C45 120.0 . . ?
C52 C51 C56 120.0 . . ?
C52 C51 P7 117.2(2) . . ?
C56 C51 P7 122.7(2) . . ?
C53 C52 C51 120.0 . . ?
C52 C53 C54 120.0 . . ?
C55 C54 C53 120.0 . . ?
C54 C55 C56 120.0 . . ?
C55 C56 C51 120.0 . . ?
C58 C57 C62 120.0 . . ?
C58 C57 P7 122.3(2) . . ?
C62 C57 P7 117.5(2) . . ?
C59 C58 C57 120.0 . . ?
C58 C59 C60 120.0 . . ?
C61 C60 C59 120.0 . . ?
C60 C61 C62 120.0 . . ?
C61 C62 C57 120.0 . . ?
C64 C63 C68 120.0 . . ?
C64 C63 P8 122.2(2) . . ?
C68 C63 P8 117.5(2) . . ?
C65 C64 C63 120.0 . . ?
C64 C65 C66 120.0 . . ?
C67 C66 C65 120.0 . . ?
C68 C67 C66 120.0 . . ?
C67 C68 C63 120.0 . . ?
C70 C69 C74 120.0 . . ?
C70 C69 P8 123.3(3) . . ?
C74 C69 P8 116.6(3) . . ?
C69 C70 C71 120.0 . . ?
C72 C71 C70 120.0 . . ?
C73 C72 C71 120.0 . . ?
C72 C73 C74 120.0 . . ?
C73 C74 C69 120.0 . . ?
C76 C75 C80 120.0 . . ?
C76 C75 P8 122.6(3) . . ?
C80 C75 P8 117.4(3) . . ?
C77 C76 C75 120.0 . . ?
C76 C77 C78 120.0 . . ?
C79 C78 C77 120.0 . . ?
C80 C79 C78 120.0 . . ?
C79 C80 C75 120.0 . . ?
C82 C81 C86 120.0 . . ?
C82 C81 P9 117.2(3) . . ?
C86 C81 P9 122.6(3) . . ?
C83 C82 C81 120.0 . . ?
C84 C83 C82 120.0 . . ?
C83 C84 C85 120.0 . . ?
C84 C85 C86 120.0 . . ?
C85 C86 C81 120.0 . . ?
C88 C87 C92 120.0 . . ?
C88 C87 P9 117.2(3) . . ?
C92 C87 P9 122.8(3) . . ?
C89 C88 C87 120.0 . . ?
C88 C89 C90 120.0 . . ?
C91 C90 C89 120.0 . . ?
C92 C91 C90 120.0 . . ?
C91 C92 C87 120.0 . . ?
C94 C93 C98 120.0 . . ?
C94 C93 P9 122.0(3) . . ?
C98 C93 P9 117.6(3) . . ?
C95 C94 C93 120.0 . . ?
C96 C95 C94 120.0 . . ?
C95 C96 C97 120.0 . . ?
C98 C97 C96 120.0 . . ?
C97 C98 C93 120.0 . . ?
C100 C99 C104 120.0 . . ?
C100 C99 P10 118.9(3) . . ?
C104 C99 P10 121.0(3) . . ?
C99 C100 C101 120.0 . . ?
C102 C101 C100 120.0 . . ?
C103 C102 C101 120.0 . . ?
C102 C103 C104 120.0 . . ?
C103 C104 C99 120.0 . . ?
C106 C105 C110 120.0 . . ?
C106 C105 P10 121.5(3) . . ?
C110 C105 P10 118.2(3) . . ?
C107 C106 C105 120.0 . . ?
C106 C107 C108 120.0 . . ?
C109 C108 C107 120.0 . . ?
C110 C109 C108 120.0 . . ?
C109 C110 C105 120.0 . . ?
C112 C111 C116 120.0 . . ?
C112 C111 P10 117.2(3) . . ?
C116 C111 P10 122.6(3) . . ?
C113 C112 C111 120.0 . . ?
C112 C113 C114 120.0 . . ?
C115 C114 C113 120.0 . . ?
C114 C115 C116 120.0 . . ?
C115 C116 C111 120.0 . . ?
Cl2 C117 Cl1 107.6(8) . . ?

loop_
_geom_bond_atom_site_label_1
_geom_bond_atom_site_label_2
_geom_bond_distance
_geom_bond_site_symmetry_2
_geom_bond_publ_flag
Se1 P1 2.2348(19) . ?
Se1 Cu2 2.4074(10) . ?
Se1 Cu1 2.5204(10) . ?
Se2 P2 2.1626(16) . ?
Se2 Cu1 2.4531(10) . ?
Se2 Cu2 2.6694(11) . ?
Se3 P2 2.1849(17) . ?
Se3 Cu3 2.5141(10) . ?
Se3 Cu2 2.5776(10) . ?
Se4 P3 2.2162(16) . ?
Se4 Cu1 2.4815(9) . ?
Se4 Cu3 2.4868(9) . ?
Se5 P4 2.2318(19) . ?
Se5 Cu6 2.3909(10) . ?
Se5 Cu5 2.5483(10) . ?
Se6 P5 2.1725(16) . ?
Se6 Cu5 2.4760(9) . ?
Se6 Cu6 2.7323(11) . ?
Se7 P5 2.1860(17) . ?
Se7 Cu4 2.5139(9) . ?
Se7 Cu6 2.5182(10) . ?
Se8 P6 2.2165(16) . ?
Se8 Cu4 2.4655(10) . ?
Se8 Cu5 2.5038(9) . ?
Cu1 P7 2.2597(17) . ?
Cu1 Cu2 2.9089(11) . ?
Cu2 P8 2.2372(18) . ?
Cu3 P6 2.2679(16) . ?
Cu3 P1 2.2831(18) . ?
Cu4 P3 2.2606(16) . ?
Cu4 P4 2.2726(18) . ?
Cu5 P9 2.2718(17) . ?
Cu5 Cu6 3.0292(11) . ?
Cu6 P10 2.2283(18) . ?
S1 C7 1.849(4) . ?
S1 P1 2.113(3) . ?
P1 C1 1.903(4) . ?
P2 C11 1.816(4) . ?
P2 P3 2.235(2) . ?
P3 C17 1.836(3) . ?
P4 C23A 1.818(14) . ?
P4 C23 1.964(6) . ?
P4 S2A 2.049(7) . ?
P4 S2 2.115(3) . ?
P5 C33 1.820(3) . ?
P5 P6 2.235(2) . ?
P6 C39 1.840(4) . ?
P7 C57 1.837(3) . ?
P7 C45 1.843(4) . ?
P7 C51 1.851(4) . ?
P8 C69 1.823(5) . ?
P8 C63 1.829(4) . ?
P8 C75 1.852(5) . ?
P9 C87 1.843(4) . ?
P9 C81 1.846(4) . ?
P9 C93 1.848(4) . ?
P10 C105 1.823(4) . ?
P10 C99 1.836(4) . ?
P10 C111 1.855(4) . ?
C1 C2 1.3900 . ?
C1 C6 1.3900 . ?
C2 C3 1.3900 . ?
C3 C4 1.3900 . ?
C4 C5 1.3900 . ?
C5 C6 1.3900 . ?
C7 C10 1.5115 . ?
C7 C9 1.5612 . ?
C7 C8 1.5717 . ?
C11 C12 1.3900 . ?
C11 C16 1.3900 . ?
C12 C13 1.3900 . ?
C13 C14 1.3900 . ?
C14 C15 1.3900 . ?
C15 C16 1.3900 . ?
C17 C18 1.3900 . ?
C17 C22 1.3900 . ?
C18 C19 1.3900 . ?
C19 C20 1.3900 . ?
C20 C21 1.3900 . ?
C21 C22 1.3900 . ?
C23 C24 1.3900 . ?
C23 C28 1.3900 . ?
C24 C25 1.3900 . ?
C25 C26 1.3900 . ?
C26 C27 1.3900 . ?
C27 C28 1.3900 . ?
S2 C29 1.857(11) . ?
C29 C30 1.493(14) . ?
C29 C32 1.524(15) . ?
C29 C31 1.549(14) . ?
C23A C24A 1.3900 . ?
C23A C28A 1.3900 . ?
C24A C25A 1.3900 . ?
C25A C26A 1.3900 . ?
C26A C27A 1.3900 . ?
C27A C28A 1.3900 . ?
S2A C29A 1.859(14) . ?
C29A C32A 1.49(2) . ?
C29A C30A 1.53(2) . ?
C29A C31A 1.53(2) . ?
C33 C34 1.3900 . ?
C33 C38 1.3900 . ?
C34 C35 1.3900 . ?
C35 C36 1.3900 . ?
C36 C37 1.3900 . ?
C37 C38 1.3900 . ?
C39 C40 1.3900 . ?
C39 C44 1.3900 . ?
C40 C41 1.3900 . ?
C41 C42 1.3900 . ?
C42 C43 1.3900 . ?
C43 C44 1.3900 . ?
C45 C46 1.3900 . ?
C45 C50 1.3900 . ?
C46 C47 1.3900 . ?
C47 C48 1.3900 . ?
C48 C49 1.3900 . ?
C49 C50 1.3900 . ?
C51 C52 1.3900 . ?
C51 C56 1.3900 . ?
C52 C53 1.3900 . ?
C53 C54 1.3900 . ?
C54 C55 1.3900 . ?
C55 C56 1.3900 . ?
C57 C58 1.3900 . ?
C57 C62 1.3900 . ?
C58 C59 1.3900 . ?
C59 C60 1.3900 . ?
C60 C61 1.3900 . ?
C61 C62 1.3900 . ?
C63 C64 1.3900 . ?
C63 C68 1.3900 . ?
C64 C65 1.3900 . ?
C65 C66 1.3900 . ?
C66 C67 1.3900 . ?
C67 C68 1.3900 . ?
C69 C70 1.3900 . ?
C69 C74 1.3900 . ?
C70 C71 1.3900 . ?
C71 C72 1.3900 . ?
C72 C73 1.3900 . ?
C73 C74 1.3900 . ?
C75 C76 1.3900 . ?
C75 C80 1.3900 . ?
C76 C77 1.3900 . ?
C77 C78 1.3900 . ?
C78 C79 1.3900 . ?
C79 C80 1.3900 . ?
C81 C82 1.3900 . ?
C81 C86 1.3900 . ?
C82 C83 1.3900 . ?
C83 C84 1.3900 . ?
C84 C85 1.3900 . ?
C85 C86 1.3900 . ?
C87 C88 1.3900 . ?
C87 C92 1.3900 . ?
C88 C89 1.3900 . ?
C89 C90 1.3900 . ?
C90 C91 1.3900 . ?
C91 C92 1.3900 . ?
C93 C94 1.3900 . ?
C93 C98 1.3900 . ?
C94 C95 1.3900 . ?
C95 C96 1.3900 . ?
C96 C97 1.3900 . ?
C97 C98 1.3900 . ?
C99 C100 1.3900 . ?
C99 C104 1.3900 . ?
C100 C101 1.3900 . ?
C101 C102 1.3900 . ?
C102 C103 1.3900 . ?
C103 C104 1.3900 . ?
C105 C106 1.3900 . ?
C105 C110 1.3900 . ?
C106 C107 1.3900 . ?
C107 C108 1.3900 . ?
C108 C109 1.3900 . ?
C109 C110 1.3900 . ?
C111 C112 1.3900 . ?
C111 C116 1.3900 . ?
C112 C113 1.3900 . ?
C113 C114 1.3900 . ?
C114 C115 1.3900 . ?
C115 C116 1.3900 . ?
C117 Cl2 1.737(15) . ?
C117 Cl1 1.787(14) . ?
